data_2011673
loop_
_publ_author_name
'F\'abry, Jan'
'Kroupa, Jan'
'C\'isa\<rov\'a, Ivana'

_publ_section_title
;
 Phase transitions in <i>n</i>-alkylammonium dihydrogenphosphates and
 -arsenates and ferroelastic <i>n</i>-hexyl- and <i>n</i>-octylammonium
 dihydrogenarsenate
;
_journal_issue 1
_journal_name_full 'Acta Crystallographica Section C'
_journal_page_first 22
_journal_page_last 25
_journal_paper_doi 10.1107/S0108270100013834
_journal_volume 57
_journal_year 2001
_chemical_formula_iupac '(C6 H13 N H3 )[As(O)2 (OH)2 ]'
_chemical_formula_moiety 'C6 H16 N + , As H2 O4 -'
_chemical_formula_structural '(C6 H13 N H3) (H2 As O4)'
_chemical_formula_sum 'C6 H18 As N O4'
_chemical_formula_weight 243.13
_chemical_name_systematic ' n-hexylammonium dihydrogenarsenate'
_space_group_IT_number 14
_symmetry_cell_setting monoclinic
_symmetry_space_group_name_Hall '-P 2yn'
_symmetry_space_group_name_H-M 'P 1 21/n 1'
_cell_angle_alpha 90.00
_cell_angle_beta 90.64(7)
_cell_angle_gamma 90.00
_cell_formula_units_Z 8
_cell_length_a 9.3105(7)
_cell_length_b 29.929(2)
_cell_length_c 7.453(6)
_cell_measurement_reflns_used 25
_cell_measurement_temperature 292.0(10)
_cell_measurement_theta_max 13.9
_cell_measurement_theta_min 12.6
_cell_volume 2076.7(17)
_computing_cell_refinement 'Enraf-Nonius Software'
_computing_data_collection 'Enraf-Nonius Software (Enraf-Nonius, 1989)'
_computing_data_reduction 'JANA2000 (Pet\<r\'i\<cek & Du\<sek, 2000)'
_computing_molecular_graphics 'ORTEPIII (Burnett & Johnson, 1996)'
_computing_publication_material 'JANA98 (Pet\<r\'i\<cek & Du\<sek, 1998)'
_computing_structure_refinement JANA2000
_computing_structure_solution JANA2000
_diffrn_ambient_temperature 292.0(10)
_diffrn_measurement_device 'Enraf-Nonius CAD-4-MACHIII-PC'
_diffrn_measurement_method \w--2\q
_diffrn_radiation_type 'Mo K\a'
_diffrn_radiation_wavelength .71073
_diffrn_reflns_av_R_equivalents .0378
_diffrn_reflns_av_sigmaI/netI .0525
_diffrn_reflns_limit_h_max 11
_diffrn_reflns_limit_h_min -11
_diffrn_reflns_limit_k_max 37
_diffrn_reflns_limit_k_min 0
_diffrn_reflns_limit_l_max 9
_diffrn_reflns_limit_l_min 0
_diffrn_reflns_number 4613
_diffrn_reflns_theta_max 26.52
_diffrn_standards_decay_% 7.0
_diffrn_standards_interval_time 3600
_diffrn_standards_number 3
_exptl_absorpt_coefficient_mu 3.255
_exptl_absorpt_correction_T_max .7488
_exptl_absorpt_correction_T_min .4823
_exptl_absorpt_correction_type gaussian
_exptl_absorpt_process_details '(Templeton & Templeton, 1978)'
_exptl_crystal_colour colourless
_exptl_crystal_density_diffrn 1.555
_exptl_crystal_density_meas ?
_exptl_crystal_density_method 'not measured'
_exptl_crystal_description plate
_exptl_crystal_F_000 1008
_exptl_crystal_size_max .43
_exptl_crystal_size_mid .20
_exptl_crystal_size_min .09
_refine_diff_density_max 1.86
_refine_diff_density_min -2.43
_refine_ls_extinction_coef .000029(2)
_refine_ls_extinction_method 'Becker & Coppens, 1974, type I, Lorentz. iso.'
_refine_ls_goodness_of_fit_all 1.89
_refine_ls_goodness_of_fit_obs 2.41
_refine_ls_goodness_of_fit_ref 1.89
_refine_ls_hydrogen_treatment constr
_refine_ls_matrix_type fullcycle
_refine_ls_number_constraints 0
_refine_ls_number_parameters 362
_refine_ls_number_reflns 4290
_refine_ls_number_restraints 58
_refine_ls_R_factor_all .0969
_refine_ls_R_factor_gt .0360
_refine_ls_shift/su_max .0011
_refine_ls_shift/su_mean .0001
_refine_ls_structure_factor_coef F
_refine_ls_weighting_details 'w = [\s^2^(F~o~) + 0.0001(F~o~)^2^]^-1^'
_refine_ls_weighting_scheme sigma
_refine_ls_wR_factor_all .0465
_refine_ls_wR_factor_ref .0465
_reflns_number_gt 2505
_reflns_number_total 4290
_reflns_threshold_expression I>3\s(I)
_cod_data_source_file av1051.cif
_cod_data_source_block C6ADA
_cod_depositor_comments
;
The following automatic conversions were performed:

'_exptl_absorpt_correction_type' value 'Gaussian' changed to
'gaussian' according to
/home/saulius/struct/CIF-dictionaries/cif_core.dic dictionary named
'cif_core.dic' version 2.4.1 from 2010-06-29.

Automatic conversion script
Id: cif_fix_values 1715 2011-07-08 13:25:40Z adriana 

The following automatic conversions were performed:

'_exptl_crystal_density_meas' value 'not measured' was changed to '?'
- the value is perceived as not measured.

Automatic conversion script
Id: cif_fix_values 3008 2015-01-20 13:52:24Z robertas 
;
_cod_original_cell_volume 2077(2)
_cod_original_sg_symbol_H-M 'P 21/n'
_cod_database_code 2011673
_cod_database_fobs_code 2011673

loop_
_symmetry_equiv_pos_as_xyz
'x, y, z'
'-x+1/2, y+1/2, -z+1/2'
'-x, -y, -z'
'x+1/2, -y+1/2, z+1/2'

loop_
_atom_site_label
_atom_site_fract_x
_atom_site_fract_y
_atom_site_fract_z
_atom_site_U_iso_or_equiv
_atom_site_adp_type
_atom_site_refinement_flags
_atom_site_occupancy
_atom_site_type_symbol
As1 .08376(3) .302390(10) .25269(4) .02320(10) Uani . 1 As
O11 -.0423(3) .34309(9) .2279(4) .0414(9) Uani . 1 O
O21 .1177(2) .29244(8) .4672(2) .0351(8) Uani . 1 O
O31 .2201(2) .31701(8) .1270(3) .0341(7) Uani . 1 O
O41 .0102(2) .25386(8) .1756(3) .0367(8) Uani . 1 O
As2 .57995(3) .300060(10) .26243(4) .02370(10) Uani . 1 As
O12 .4614(3) .34303(9) .2641(3) .0410(9) Uani . 1 O
O22 .6188(3) .29041(9) .0427(3) .0388(9) Uani . 1 O
O32 .7232(2) .31610(9) .3762(3) .0372(8) Uani . 1 O
O42 .5067(2) .25360(8) .3410(2) .0325(7) Uani . 1 O
N1 .1936(3) .69150(10) .2670(3) .0300(10) Uani . 1 N
C11 .1091(4) .64980(10) .2468(5) .0330(10) Uani . 1 C
C21 .2039(4) .60890(10) .2545(5) .0380(10) Uani . 1 C
C31 .1159(4) .56620(10) .2491(5) .0420(10) Uani . 1 C
C41 .2055(4) .52380(10) .2531(5) .0430(10) Uani . 1 C
C51 .1164(5) .4815(2) .2506(6) .052(2) Uani . 1 C
C61 .2062(7) .4390(2) .2550(7) .068(2) Uani . 1 C
N2 .7013(3) .69112(9) .2308(4) .0300(10) Uani . 1 N
C12 .6139(4) .64980(10) .2494(5) .0330(10) Uani . 1 C
C22 .7070(4) .60880(10) .2443(5) .0370(10) Uani . 1 C
C32 .6168(4) .56610(10) .2501(5) .0420(10) Uani . 1 C
C42 .7049(4) .52350(10) .2466(5) .0430(10) Uani . 1 C
C52 .6152(5) .4812(2) .2495(6) .052(2) Uani . 1 C
C62 .7047(6) .4389(2) .2480(7) .067(2) Uani . 1 C
H1N1 .234(2) .6945(9) .377(2) .040(10) Uiso D 1 H
H2N1 .133(3) .7145(8) .246(3) .08(2) Uiso D 1 H
H3N1 .262(2) .6915(9) .185(3) .040(10) Uiso D 1 H
H1C11 .043(2) .6500(10) .342(2) .050(10) Uiso D 1 H
H2C11 .059(2) .6520(10) .136(2) .060(10) Uiso D 1 H
H1C21 .266(2) .6100(10) .155(2) .050(10) Uiso D 1 H
H2C21 .259(2) .6080(10) .362(2) .040(10) Uiso D 1 H
H1C31 .055(2) .5640(10) .350(2) .050(10) Uiso D 1 H
H2C31 .059(2) .5640(10) .142(2) .060(10) Uiso D 1 H
H1C41 .267(2) .5240(10) .152(2) .060(10) Uiso D 1 H
H2C41 .262(2) .5250(10) .361(2) .050(10) Uiso D 1 H
H1C51 .058(3) .4800(10) .145(2) .08(2) Uiso D 1 H
H2C51 .056(3) .4830(10) .352(2) .060(10) Uiso D 1 H
H1C61 .137(4) .4160(10) .245(5) .12(2) Uiso D 1 H
H2C61 .261(3) .4350(10) .362(3) .12(2) Uiso D 1 H
H3C61 .269(3) .4380(10) .153(4) .08(2) Uiso D 1 H
H1N2 .764(2) .6937(9) .318(2) .040(10) Uiso D 1 H
H2N2 .638(3) .7138(8) .236(3) .070(10) Uiso D 1 H
H3N2 .747(2) .6917(9) .126(2) .050(10) Uiso D 1 H
H1C12 .562(2) .6530(10) .358(2) .040(10) Uiso D 1 H
H2C12 .548(2) .6500(10) .151(2) .032(9) Uiso D 1 H
H1C22 .756(2) .6100(10) .133(2) .050(10) Uiso D 1 H
H2C22 .775(2) .6070(10) .340(2) .050(10) Uiso D 1 H
H1C32 .559(2) .5680(10) .354(2) .050(10) Uiso D 1 H
H2C32 .556(2) .5630(10) .148(2) .050(10) Uiso D 1 H
H1C42 .757(2) .5260(10) .138(2) .060(10) Uiso D 1 H
H2C42 .770(2) .5240(10) .347(2) .040(10) Uiso D 1 H
H1C52 .554(2) .4830(10) .147(2) .060(10) Uiso D 1 H
H2C52 .559(3) .4830(10) .354(2) .060(10) Uiso D 1 H
H1C62 .768(3) .4390(10) .348(4) .13(3) Uiso D 1 H
H2C62 .643(3) .4140(10) .257(4) .09(2) Uiso D 1 H
H3C62 .758(3) .4360(10) .141(4) .10(2) Uiso D 1 H
HO11 -.116(3) .3360(10) .282(5) .070(10) Uiso D 1 H
HO41 .007(4) .2520(10) .059(2) .070(10) Uiso D 1 H
HO12 .382(3) .335(2) .224(6) .11(2) Uiso D 1 H
HO22 .613(4) .2626(6) .015(4) .050(10) Uiso D 1 H

loop_
_atom_site_aniso_label
_atom_site_aniso_U_11
_atom_site_aniso_U_22
_atom_site_aniso_U_33
_atom_site_aniso_U_12
_atom_site_aniso_U_13
_atom_site_aniso_U_23
As1 .0206(2) .0292(2) .0197(2) -.0019(2) .00020(10) .00350(10)
O11 .0250(10) .038(2) .061(2) .0040(10) .0050(10) .0150(10)
O21 .0480(10) .039(2) .0180(10) -.0060(10) -.0037(9) .0020(10)
O31 .0220(10) .057(2) .0230(10) -.0100(10) .0018(9) .0000(10)
O41 .0460(10) .043(2) .0210(10) -.0190(10) -.0010(10) -.0020(10)
As2 .0204(2) .0304(2) .0201(2) -.0024(2) -.00260(10) -.00190(10)
O12 .0230(10) .038(2) .061(2) .0050(10) -.0080(10) -.0100(10)
O22 .058(2) .036(2) .0220(10) -.0090(10) .0060(10) -.0040(10)
O32 .0200(10) .060(2) .0310(10) -.0090(10) -.0078(9) .0040(10)
O42 .0440(10) .0340(10) .0200(10) -.0140(10) -.0045(9) .0014(9)
N1 .030(2) .031(2) .0280(10) .0020(10) -.0010(10) .0000(10)
C11 .031(2) .034(2) .032(2) .002(2) -.007(2) -.001(2)
C21 .037(2) .033(2) .043(2) .004(2) -.004(2) -.005(2)
C31 .039(2) .038(3) .048(2) -.002(2) -.002(2) .000(2)
C41 .048(3) .035(3) .046(2) -.003(2) -.001(2) -.002(2)
C51 .057(3) .042(3) .055(3) -.009(2) .000(2) -.002(2)
C61 .104(4) .039(3) .062(3) -.004(3) -.001(3) -.001(2)
N2 .031(2) .029(2) .0310(10) .0050(10) -.0010(10) .0000(10)
C12 .028(2) .035(2) .035(2) .000(2) .000(2) .000(2)
C22 .033(2) .038(3) .040(2) -.002(2) -.003(2) .002(2)
C32 .037(2) .040(3) .049(2) -.004(2) -.002(2) -.002(2)
C42 .051(3) .034(3) .043(2) -.006(2) .001(2) .002(2)
C52 .060(3) .040(3) .055(3) -.011(2) -.003(3) .003(2)
C62 .102(4) .036(3) .064(3) -.004(3) .005(3) .003(2)

loop_
_atom_type_symbol
_atom_type_scat_dispersion_real
_atom_type_scat_dispersion_imag
_atom_type_scat_source
As .05 2.006 International_Tables_vol_IV_T,able_2.2A_and_2.3.1
O .011 .006 International_Tables_vol_IV_Table_2.2A_and_2.3.1
N .004 .003 International_Tables_vol_IV_Table_2.2A_and_2.3.1
C .002 .002 International_Tables_vol_IV_Table_2.2A_and_2.3.1
H .000 .000 International_Tables_vol_IV_Table_2.2A_and_2.3.1

loop_
_geom_angle_atom_site_label_1
_geom_angle_atom_site_label_2
_geom_angle_atom_site_label_3
_geom_angle
_geom_angle_publ_flag
O11 As1 O21 111.00(10) no
O11 As1 O31 106.50(10) no
O11 As1 O41 107.50(10) no
O21 As1 O31 117.30(10) no
O21 As1 O41 104.20(10) no
O31 As1 O41 110.20(10) no
O12 As2 O22 106.30(10) no
O12 As2 O32 107.40(10) no
O12 As2 O42 111.30(10) no
O22 As2 O32 111.40(10) no
O22 As2 O42 106.80(10) no
O32 As2 O42 113.40(10) no

loop_
_geom_bond_atom_site_label_1
_geom_bond_atom_site_label_2
_geom_bond_site_symmetry_1
_geom_bond_site_symmetry_2
_geom_bond_distance
_geom_bond_publ_flag
As1 O11 . . 1.700(3) yes
As1 O21 . . 1.653(2) yes
As1 O31 . . 1.645(2) yes
As1 O41 . . 1.703(2) yes
As2 O12 . . 1.695(3) yes
As2 O22 . . 1.706(2) yes
As2 O32 . . 1.645(2) yes
As2 O42 . . 1.658(2) yes
N1 C11 . . 1.484(5) yes
C11 C21 . . 1.510(5) no
C21 C31 . . 1.518(6) no
C31 C41 . . 1.519(6) no
C41 C51 . . 1.514(6) no
C51 C61 . . 1.522(7) no
N2 C12 . . 1.488(5) yes
C12 C22 . . 1.502(5) no
C22 C32 . . 1.531(6) no
C32 C42 . . 1.517(6) no
C42 C52 . . 1.517(6) no
C52 C62 . . 1.515(7) no
O11 HO11 . . .83(3) no
O41 HO41 . . .87(2) no
O12 HO12 . . .83(3) no
O22 HO22 . . .86(2) no
N1 H1N1 . . .90(2) no
N1 H2N1 . . .90(3) no
N1 H3N1 . . .89(2) no
C11 H1C11 . . .94(2) no
C11 H2C11 . . .95(2) no
C21 H1C21 . . .95(2) no
C21 H2C21 . . .95(2) no
C31 H1C31 . . .95(2) no
C31 H2C31 . . .95(2) no
C41 H1C41 . . .95(2) no
C41 H2C41 . . .95(2) no
C51 H1C51 . . .95(2) no
C51 H2C51 . . .95(2) no
C61 H1C61 . . .94(3) no
C61 H2C61 . . .95(3) no
C61 H3C61 . . .97(3) no
N2 H1N2 . . .87(2) no
N2 H2N2 . . .90(3) no
N2 H3N2 . . .89(2) no
C12 H1C12 . . .95(2) no
C12 H2C12 . . .95(2) no
C22 H1C22 . . .95(2) no
C22 H2C22 . . .95(2) no
C32 H1C32 . . .95(2) no
C32 H2C32 . . .95(2) no
C42 H1C42 . . .95(2) no
C42 H2C42 . . .96(2) no
C52 H1C52 . . .95(2) no
C52 H2C52 . . .94(2) no
C62 H1C62 . . .95(3) no
C62 H2C62 . . .94(3) no
C62 H3C62 . . .95(3) no
O11 O32 . 1_455 2.588(3) no
O21 O22 . 4_455 2.543(3) no
O31 O12 . . 2.579(3) no
O41 O42 . 4_454 2.504(3) no
N1 O22 . 3_665 2.960(4) no
N1 O32 . 3_666 2.771(3) no
N1 O42 . 2_555 2.747(4) no
N2 O21 . 3_666 2.841(3) no
N2 O31 . 3_665 2.784(3) no
N2 O41 . 2_555 2.814(4) no

loop_
_geom_hbond_atom_site_label_D
_geom_hbond_atom_site_label_H
_geom_hbond_atom_site_label_A
_geom_hbond_site_symmetry_D
_geom_hbond_site_symmetry_H
_geom_hbond_site_symmetry_A
_geom_hbond_distance_DH
_geom_hbond_distance_DA
_geom_hbond_angle_DHA
_geom_hbond_publ_flag
O11 HO11 O32 1_555 1_555 1_455 .83(3) 2.588(3) 174(4) no
O41 HO41 O42 1_555 1_555 4_454 .87(2) 2.504(3) 178(4) no
O12 HO12 O31 1_555 1_555 1_555 .83(3) 2.579(3) 176(4) no
O22 HO22 O21 1_555 1_555 4_554 .86(2) 2.543(3) 175(3) no
N1 H3N1 O22 1_555 1_555 3_665 .89(2) 2.960(4) 160(2) no
N1 H1N1 O32 1_555 1_555 3_666 .90(2) 2.771(3) 160(2) no
N1 H2N1 O42 1_555 1_555 2_555 .90(3) 2.747(4) 167(2) no
N2 H1N2 O21 1_555 1_555 3_666 .87(2) 2.841(3) 170(2) no
N2 H3N2 O31 1_555 1_555 3_665 .89(2) 2.785(3) 159(2) no
N2 H2N2 O41 1_555 1_555 2_555 .90(3) 2.814(4) 161(2) no
